data_1527288
loop_
_publ_author_name
'Deiseroth, H.J.'
'Rochnia, M.'

_publ_section_title
;
 Einkristallstudien zur Temperaturabhaengigkeit der Kristallstruktur von
 alpha-Na3 Hg
;
_journal_name_full 'Zeitschrift fuer Anorganische und Allgemeine Chemie'
_journal_page_first 1736
_journal_page_last 1740
_journal_volume 620
_journal_year 1994
_chemical_formula_sum 'Hg Na3'
_space_group_IT_number 194
_symmetry_space_group_name_Hall '-P 6c 2c'
_symmetry_space_group_name_H-M 'P 63/m m c'
_cell_angle_alpha 90
_cell_angle_beta 90
_cell_angle_gamma 120
_cell_formula_units_Z 2
_cell_length_a 5.438
_cell_length_b 5.438
_cell_length_c 9.808
_cell_volume 251.183
_citation_journal_id_ASTM ZAACAB
_cod_data_source_file Deiseroth_ZAACAB_1994_549.cif
_cod_data_source_block Hg1Na3
_cod_original_cell_volume 251.1826
_cod_original_formula_sum 'Hg1 Na3'
_cod_database_code 1527288

loop_
_symmetry_equiv_pos_as_xyz
x,y,z
x-y,x,z+1/2
-y,x-y,z
-x,-y,z+1/2
-x+y,-x,z
y,-x+y,z+1/2
-y,-x,-z+1/2
x-y,-y,-z
x,x-y,-z+1/2
y,x,-z
-x+y,y,-z+1/2
-x,-x+y,-z
-x,-y,-z
-x+y,-x,-z-1/2
y,-x+y,-z
x,y,-z-1/2
x-y,x,-z
-y,x-y,-z-1/2
y,x,z-1/2
-x+y,y,z
-x,-x+y,z-1/2
-y,-x,z
x-y,-y,z-1/2
x,x-y,z

loop_
_atom_site_label
_atom_site_type_symbol
_atom_site_fract_x
_atom_site_fract_y
_atom_site_fract_z
_atom_site_occupancy
_atom_site_U_iso_or_equiv
Na1 Na 0 0 0.185 0.5 0.0
Hg1 Hg 0.3333 0.6667 0.25 1 0.0
Na2 Na 0.267 0.733 0.586 0.333 0.0
